data_7045507
loop_
_publ_author_name
'Wang, Yaqin'
'Xu, Xinxin'
'Lu, Wei'
'Huo, Yuqiu'
'Bian, Lijun'

_publ_section_title
;
 A sulfur vacancy rich CdS based composite photocatalyst with
 g-C<sub>3</sub>N<sub>4</sub> as a matrix derived from a Cd-S cluster
 assembled supramolecular network for H<sub>2</sub> production and VOC
 removal.
;
_journal_issue 12
_journal_name_full 'Dalton transactions (Cambridge, England : 2003)'
_journal_page_first 4219
_journal_page_last 4227
_journal_paper_doi 10.1039/c7dt04912a
_journal_volume 47
_journal_year 2018
_chemical_formula_sum 'C48 H64 Cd4 N16 O4 S8'
_chemical_formula_weight 1635.23
_space_group_crystal_system orthorhombic
_space_group_IT_number 61
_space_group_name_Hall '-P 2ac 2ab'
_space_group_name_H-M_alt 'P b c a'
_symmetry_space_group_name_Hall '-P 2ac 2ab'
_symmetry_space_group_name_H-M 'P b c a'
_atom_sites_solution_hydrogens mixed
_audit_creation_method SHELXL-2014/7
_audit_update_record
;
2018-01-30 deposited with the CCDC.
2018-02-02 downloaded from the CCDC.
;
_cell_angle_alpha 90
_cell_angle_beta 90
_cell_angle_gamma 90
_cell_formula_units_Z 4
_cell_length_a 17.3871(10)
_cell_length_b 16.0371(9)
_cell_length_c 22.7948(13)
_cell_measurement_reflns_used 5588
_cell_measurement_temperature 293(2)
_cell_measurement_theta_max 25.00
_cell_measurement_theta_min 1.79
_cell_volume 6356.1(6)
_computing_cell_refinement 'SAINT (Bruker)'
_computing_data_collection SMART
_computing_data_reduction SAINT
_computing_molecular_graphics 'SHELXL-2014/7 (Sheldrick, 2014)'
_computing_publication_material 'SHELXL-2014/7 (Sheldrick, 2014)'
_computing_structure_refinement 'SHELXL-2014/7 (Sheldrick, 2014)'
_computing_structure_solution 'SHELXL-2014/7 (Sheldrick, 2014)'
_diffrn_ambient_temperature 293(2)
_diffrn_measured_fraction_theta_full 1.000
_diffrn_measured_fraction_theta_max 1.000
_diffrn_measurement_device_type 'Bruker APEX CCD area-detector'
_diffrn_measurement_method '\w scans'
_diffrn_radiation_type MoK\a
_diffrn_radiation_wavelength 0.71073
_diffrn_reflns_av_R_equivalents 0.0563
_diffrn_reflns_av_unetI/netI 0.0361
_diffrn_reflns_Laue_measured_fraction_full 1.000
_diffrn_reflns_Laue_measured_fraction_max 1.000
_diffrn_reflns_limit_h_max 15
_diffrn_reflns_limit_h_min -20
_diffrn_reflns_limit_k_max 19
_diffrn_reflns_limit_k_min -19
_diffrn_reflns_limit_l_max 25
_diffrn_reflns_limit_l_min -27
_diffrn_reflns_number 35276
_diffrn_reflns_point_group_measured_fraction_full 1.000
_diffrn_reflns_point_group_measured_fraction_max 1.000
_diffrn_reflns_theta_full 24.998
_diffrn_reflns_theta_max 24.998
_diffrn_reflns_theta_min 1.787
_diffrn_source 'fine-focus sealed tube'
_exptl_absorpt_coefficient_mu 1.637
_exptl_absorpt_correction_T_max 0.745
_exptl_absorpt_correction_T_min 0.705
_exptl_absorpt_correction_type multi-scan
_exptl_crystal_colour yellow
_exptl_crystal_density_diffrn 1.709
_exptl_crystal_description block
_exptl_crystal_F_000 3264
_exptl_crystal_size_max 0.22
_exptl_crystal_size_mid 0.2
_exptl_crystal_size_min 0.18
_refine_diff_density_max 0.775
_refine_diff_density_min -0.667
_refine_diff_density_rms 0.158
_refine_ls_extinction_method none
_refine_ls_goodness_of_fit_ref 0.983
_refine_ls_hydrogen_treatment mixed
_refine_ls_matrix_type full
_refine_ls_number_parameters 373
_refine_ls_number_reflns 5588
_refine_ls_number_restraints 6
_refine_ls_restrained_S_all 0.983
_refine_ls_R_factor_all 0.0545
_refine_ls_R_factor_gt 0.0386
_refine_ls_shift/su_max 0.001
_refine_ls_shift/su_mean 0.000
_refine_ls_structure_factor_coef Fsqd
_refine_ls_weighting_details 'w=1/[\s^2^(Fo^2^)+(0.0700P)^2^] where P=(Fo^2^+2Fc^2^)/3'
_refine_ls_weighting_scheme calc
_refine_ls_wR_factor_gt 0.0971
_refine_ls_wR_factor_ref 0.1094
_reflns_Friedel_coverage 0.000
_reflns_number_gt 4438
_reflns_number_total 5588
_reflns_threshold_expression 'I > 2\s(I)'
_cod_data_source_file c7dt04912a2.cif
_cod_data_source_block 168a
_cod_depositor_comments 'Adding full bibliography for 7045507.cif.'
_cod_database_code 7045507
_shelx_shelxl_version_number 2014/7
_shelx_space_group_comment
;
The symmetry employed for this shelxl refinement is uniquely defined
by the following loop, which should always be used as a source of
symmetry information in preference to the above space-group names.
They are only intended as comments.
;

loop_
_space_group_symop_operation_xyz
'x, y, z'
'-x+1/2, -y, z+1/2'
'-x, y+1/2, -z+1/2'
'x+1/2, -y+1/2, -z'
'-x, -y, -z'
'x-1/2, y, -z-1/2'
'x, -y-1/2, z-1/2'
'-x-1/2, y-1/2, z'

loop_
_atom_site_label
_atom_site_type_symbol
_atom_site_fract_x
_atom_site_fract_y
_atom_site_fract_z
_atom_site_U_iso_or_equiv
_atom_site_adp_type
_atom_site_occupancy
_atom_site_site_symmetry_order
_atom_site_calc_flag
_atom_site_refinement_flags_posn
_atom_site_refinement_flags_adp
Cd1 Cd 0.01926(2) 0.92165(2) 0.06182(2) 0.03316(12) Uani 1 1 d . .
Cd2 Cd -0.02421(2) 0.68962(2) 0.07952(2) 0.03387(12) Uani 1 1 d . .
S1 S -0.04067(7) 1.07820(7) 0.05496(5) 0.0340(3) Uani 1 1 d . .
S3 S 0.02896(7) 0.53979(7) 0.09604(6) 0.0417(3) Uani 1 1 d . .
S2 S 0.09962(7) 0.78653(7) 0.09793(5) 0.0330(3) Uani 1 1 d . .
S4 S -0.10670(7) 0.83194(7) 0.05520(5) 0.0332(3) Uani 1 1 d . .
N2 N 0.0734(2) 1.1838(2) 0.08257(16) 0.0315(9) Uani 1 1 d . .
N1 N 0.1036(2) 1.0389(2) 0.07979(16) 0.0323(9) Uani 1 1 d . .
N3 N 0.0298(2) 0.8938(2) 0.16694(18) 0.0369(9) Uani 1 1 d . .
N6 N -0.0845(2) 0.4336(2) 0.06725(16) 0.0339(9) Uani 1 1 d . .
N5 N -0.1161(2) 0.5777(2) 0.07509(19) 0.0405(10) Uani 1 1 d . .
C14 C -0.1582(3) 0.4176(3) 0.0528(2) 0.0366(11) Uani 1 1 d . .
C1 C 0.0541(3) 1.1041(3) 0.07424(19) 0.0302(10) Uani 1 1 d . .
N4 N 0.0863(2) 0.7768(2) 0.21512(17) 0.0415(10) Uani 1 1 d . .
N8 N -0.1830(2) 0.8741(2) 0.15318(19) 0.0438(10) Uani 1 1 d . .
C2 C 0.1471(3) 1.2008(3) 0.0956(2) 0.0351(11) Uani 1 1 d . .
N7 N -0.1077(2) 0.7493(2) 0.15476(17) 0.0397(10) Uani 1 1 d . .
C19 C -0.1351(3) 0.8192(3) 0.1286(2) 0.0348(11) Uani 1 1 d . .
C3 C 0.2000(3) 1.1377(3) 0.1020(2) 0.0381(11) Uani 1 1 d . .
H3A H 0.2508 1.1497 0.1118 0.046 Uiso 1 1 calc R U
C15 C -0.2122(3) 0.4796(3) 0.0518(2) 0.0419(12) Uani 1 1 d . .
H15A H -0.2634 0.4675 0.0436 0.050 Uiso 1 1 calc R U
C17 C -0.1777(3) 0.3302(3) 0.0367(3) 0.0500(14) Uani 1 1 d . .
H17A H -0.2315 0.3266 0.0273 0.075 Uiso 1 1 calc R U
H17B H -0.1479 0.3136 0.0032 0.075 Uiso 1 1 calc R U
H17C H -0.1665 0.2940 0.0691 0.075 Uiso 1 1 calc R U
C4 C 0.1767(3) 1.0560(3) 0.0936(2) 0.0348(11) Uani 1 1 d . .
C7 C 0.0691(3) 0.8217(3) 0.1671(2) 0.0351(11) Uani 1 1 d . .
C13 C -0.0655(3) 0.5130(3) 0.0783(2) 0.0349(11) Uani 1 1 d . .
C8 C 0.0038(3) 0.9235(3) 0.2187(2) 0.0447(13) Uani 1 1 d . .
C16 C -0.1893(3) 0.5604(3) 0.0630(2) 0.0428(13) Uani 1 1 d . .
C6 C 0.2303(3) 0.9837(3) 0.0998(2) 0.0509(14) Uani 1 1 d . .
H6A H 0.2807 1.0037 0.1098 0.076 Uiso 1 1 calc R U
H6B H 0.2121 0.9473 0.1302 0.076 Uiso 1 1 calc R U
H6C H 0.2326 0.9537 0.0634 0.076 Uiso 1 1 calc R U
C10 C 0.0599(3) 0.8057(3) 0.2666(2) 0.0492(14) Uani 1 1 d . .
C5 C 0.1678(3) 1.2906(3) 0.1022(3) 0.0509(14) Uani 1 1 d . .
H5A H 0.2214 1.2954 0.1114 0.076 Uiso 1 1 calc R U
H5B H 0.1573 1.3195 0.0661 0.076 Uiso 1 1 calc R U
H5C H 0.1378 1.3148 0.1332 0.076 Uiso 1 1 calc R U
C9 C 0.0185(3) 0.8790(4) 0.2694(2) 0.0538(15) Uani 1 1 d . .
H9A H 0.0005 0.8984 0.3054 0.065 Uiso 1 1 calc R U
C22 C -0.2096(3) 0.8553(4) 0.2060(2) 0.0514(14) Uani 1 1 d . .
C24 C -0.2633(4) 0.9183(4) 0.2329(3) 0.077(2) Uani 1 1 d . .
H24A H -0.2794 0.8992 0.2708 0.116 Uiso 1 1 calc R U
H24B H -0.2372 0.9708 0.2368 0.116 Uiso 1 1 calc R U
H24C H -0.3075 0.9252 0.2081 0.116 Uiso 1 1 calc R U
C20 C -0.1368(3) 0.7301(3) 0.2076(2) 0.0513(14) Uani 1 1 d . .
C11 C -0.0406(3) 1.0027(4) 0.2170(3) 0.0657(18) Uani 1 1 d . .
H11A H -0.0560 1.0176 0.2561 0.099 Uiso 1 1 calc R U
H11B H -0.0090 1.0462 0.2010 0.099 Uiso 1 1 calc R U
H11C H -0.0854 0.9956 0.1930 0.099 Uiso 1 1 calc R U
C23 C -0.1086(4) 0.6502(4) 0.2342(3) 0.083(2) Uani 1 1 d . .
H23A H -0.1325 0.6421 0.2717 0.125 Uiso 1 1 calc R U
H23B H -0.1213 0.6045 0.2088 0.125 Uiso 1 1 calc R U
H23C H -0.0538 0.6529 0.2391 0.125 Uiso 1 1 calc R U
C18 C -0.2446(3) 0.6323(3) 0.0628(3) 0.078(2) Uani 1 1 d . .
H18A H -0.2953 0.6123 0.0536 0.117 Uiso 1 1 calc R U
H18B H -0.2451 0.6581 0.1008 0.117 Uiso 1 1 calc R U
H18C H -0.2289 0.6723 0.0338 0.117 Uiso 1 1 calc R U
C21 C -0.1899(3) 0.7818(4) 0.2336(2) 0.0610(16) Uani 1 1 d . .
H21A H -0.2122 0.7675 0.2693 0.073 Uiso 1 1 calc R U
C12 C 0.0818(4) 0.7561(4) 0.3199(2) 0.077(2) Uani 1 1 d . .
H12A H 0.0602 0.7817 0.3542 0.115 Uiso 1 1 calc R U
H12B H 0.0623 0.7003 0.3162 0.115 Uiso 1 1 calc R U
H12C H 0.1368 0.7545 0.3233 0.115 Uiso 1 1 calc R U
O1 O -0.0123(2) 0.6823(2) -0.01953(16) 0.0479(9) Uani 1 1 d D .
O1W O 0.1637(4) 0.6166(4) 0.2015(2) 0.115(2) Uani 1 1 d D .
H1 H -0.023(4) 0.723(3) -0.041(2) 0.115 Uiso 1 1 d D U
H2 H 0.015(4) 0.649(3) -0.038(2) 0.115 Uiso 1 1 d D U
H3 H 0.138(4) 0.662(3) 0.205(3) 0.115 Uiso 1 1 d D U
H4 H 0.187(4) 0.609(4) 0.2335(18) 0.115 Uiso 1 1 d D U

loop_
_atom_site_aniso_label
_atom_site_aniso_U_11
_atom_site_aniso_U_22
_atom_site_aniso_U_33
_atom_site_aniso_U_23
_atom_site_aniso_U_13
_atom_site_aniso_U_12
Cd1 0.0351(2) 0.02008(18) 0.0443(2) 0.00286(14) -0.00250(15) -0.00352(14)
Cd2 0.0359(2) 0.01904(19) 0.0467(2) -0.00029(14) -0.00075(16) -0.00176(13)
S1 0.0304(6) 0.0248(6) 0.0467(7) 0.0014(5) 0.0006(5) -0.0016(5)
S3 0.0385(7) 0.0251(6) 0.0616(9) 0.0036(6) -0.0087(6) -0.0015(5)
S2 0.0331(6) 0.0260(6) 0.0400(7) 0.0005(5) -0.0013(5) -0.0013(5)
S4 0.0315(6) 0.0260(6) 0.0421(7) 0.0012(5) 0.0012(5) -0.0025(5)
N2 0.034(2) 0.0195(18) 0.041(2) -0.0004(15) -0.0045(18) -0.0034(16)
N1 0.039(2) 0.0198(18) 0.038(2) 0.0011(16) -0.0027(17) -0.0005(17)
N3 0.034(2) 0.030(2) 0.047(2) -0.0070(18) -0.0017(18) -0.0044(17)
N6 0.036(2) 0.0205(19) 0.045(2) 0.0021(16) 0.0009(18) 0.0028(16)
N5 0.037(2) 0.022(2) 0.063(3) -0.0010(18) -0.001(2) 0.0004(17)
C14 0.041(3) 0.025(2) 0.044(3) 0.002(2) 0.002(2) -0.003(2)
C1 0.034(3) 0.026(2) 0.031(2) 0.0017(18) 0.005(2) -0.003(2)
N4 0.046(3) 0.040(2) 0.038(2) 0.0024(19) -0.0084(19) -0.010(2)
N8 0.039(2) 0.039(2) 0.053(3) -0.014(2) 0.002(2) -0.0031(19)
C2 0.043(3) 0.029(2) 0.034(3) -0.0013(19) -0.002(2) -0.005(2)
N7 0.043(2) 0.033(2) 0.043(2) 0.0016(19) -0.0052(19) -0.0027(18)
C19 0.030(3) 0.028(2) 0.046(3) -0.005(2) -0.002(2) -0.007(2)
C3 0.038(3) 0.034(3) 0.042(3) 0.001(2) -0.007(2) -0.009(2)
C15 0.026(3) 0.033(3) 0.067(4) -0.003(2) -0.001(2) -0.003(2)
C17 0.044(3) 0.027(3) 0.078(4) -0.005(3) -0.001(3) -0.001(2)
C4 0.038(3) 0.032(2) 0.035(3) 0.007(2) -0.003(2) -0.002(2)
C7 0.034(3) 0.030(2) 0.042(3) -0.003(2) -0.007(2) -0.009(2)
C13 0.036(3) 0.022(2) 0.046(3) 0.002(2) 0.004(2) -0.003(2)
C8 0.039(3) 0.041(3) 0.054(3) -0.012(3) 0.001(2) -0.014(2)
C16 0.033(3) 0.025(2) 0.070(4) 0.000(2) 0.000(2) 0.005(2)
C6 0.041(3) 0.036(3) 0.076(4) 0.001(3) -0.011(3) 0.009(2)
C10 0.062(4) 0.051(3) 0.034(3) 0.002(2) 0.001(3) -0.015(3)
C5 0.059(4) 0.024(2) 0.070(4) -0.002(2) -0.017(3) -0.007(2)
C9 0.057(4) 0.064(4) 0.041(3) -0.016(3) 0.005(3) -0.019(3)
C22 0.045(3) 0.067(4) 0.042(3) -0.016(3) 0.008(2) -0.013(3)
C24 0.059(4) 0.089(5) 0.083(5) -0.041(4) 0.020(4) -0.004(4)
C20 0.059(4) 0.049(3) 0.046(3) 0.010(3) -0.006(3) -0.013(3)
C11 0.067(4) 0.051(4) 0.079(4) -0.028(3) 0.010(3) -0.001(3)
C23 0.113(6) 0.067(4) 0.070(5) 0.031(4) -0.005(4) 0.001(4)
C18 0.039(3) 0.033(3) 0.162(7) -0.007(4) -0.004(4) 0.006(3)
C21 0.064(4) 0.079(4) 0.040(3) -0.005(3) 0.010(3) -0.014(4)
C12 0.106(6) 0.082(5) 0.042(4) 0.012(3) -0.005(3) -0.015(4)
O1 0.064(3) 0.0301(19) 0.050(2) -0.0009(16) -0.0018(19) 0.0196(17)
O1W 0.122(5) 0.092(4) 0.130(5) 0.041(4) 0.046(4) 0.031(4)

loop_
_atom_type_symbol
_atom_type_description
_atom_type_scat_dispersion_real
_atom_type_scat_dispersion_imag
_atom_type_scat_source
C C 0.0033 0.0016 'International Tables Vol C Tables 4.2.6.8 and 6.1.1.4'
H H 0.0000 0.0000 'International Tables Vol C Tables 4.2.6.8 and 6.1.1.4'
N N 0.0061 0.0033 'International Tables Vol C Tables 4.2.6.8 and 6.1.1.4'
O O 0.0106 0.0060 'International Tables Vol C Tables 4.2.6.8 and 6.1.1.4'
S S 0.1246 0.1234 'International Tables Vol C Tables 4.2.6.8 and 6.1.1.4'
Cd Cd -0.8075 1.2024 'International Tables Vol C Tables 4.2.6.8 and 6.1.1.4'

loop_
_geom_angle_atom_site_label_1
_geom_angle_atom_site_label_2
_geom_angle_atom_site_label_3
_geom_angle
_geom_angle_site_symmetry_1
_geom_angle_site_symmetry_3
N1 Cd1 N3 86.00(12) . .
N1 Cd1 S4 160.31(9) . .
N3 Cd1 S4 91.09(9) . .
N1 Cd1 S1 94.76(9) . 5_575
N3 Cd1 S1 163.87(9) . 5_575
S4 Cd1 S1 93.39(4) . 5_575
N1 Cd1 S2 104.93(9) . .
N3 Cd1 S2 61.12(9) . .
S4 Cd1 S2 90.54(4) . .
S1 Cd1 S2 103.32(4) 5_575 .
N1 Cd1 S1 61.66(9) . .
N3 Cd1 S1 104.68(9) . .
S4 Cd1 S1 100.53(4) . .
S1 Cd1 S1 89.73(4) 5_575 .
S2 Cd1 S1 162.42(4) . .
O1 Cd2 N5 88.86(14) . .
O1 Cd2 N7 140.62(13) . .
N5 Cd2 N7 85.82(13) . .
O1 Cd2 S3 93.64(8) . .
N5 Cd2 S3 63.43(10) . .
N7 Cd2 S3 118.13(10) . .
O1 Cd2 S2 96.44(11) . .
N5 Cd2 S2 165.93(10) . .
N7 Cd2 S2 98.04(9) . .
S3 Cd2 S2 103.11(4) . .
O1 Cd2 S4 83.70(8) . .
N5 Cd2 S4 105.34(10) . .
N7 Cd2 S4 60.44(9) . .
S3 Cd2 S4 168.58(4) . .
S2 Cd2 S4 88.24(4) . .
C1 S1 Cd1 96.77(14) . 5_575
C1 S1 Cd1 81.03(15) . .
Cd1 S1 Cd1 90.27(4) 5_575 .
C13 S3 Cd2 81.94(15) . .
C7 S2 Cd2 94.81(15) . .
C7 S2 Cd1 81.98(16) . .
Cd2 S2 Cd1 90.11(4) . .
C19 S4 Cd1 104.10(15) . .
C19 S4 Cd2 81.82(15) . .
Cd1 S4 Cd2 90.47(4) . .
C1 N2 C2 117.7(4) . .
C4 N1 C1 117.7(4) . .
C4 N1 Cd1 140.8(3) . .
C1 N1 Cd1 101.4(3) . .
C7 N3 C8 118.1(4) . .
C7 N3 Cd1 101.4(3) . .
C8 N3 Cd1 140.1(3) . .
C13 N6 C14 117.6(4) . .
C16 N5 C13 118.0(4) . .
C16 N5 Cd2 143.0(3) . .
C13 N5 Cd2 97.9(3) . .
N6 C14 C15 121.2(4) . .
N6 C14 C17 117.2(4) . .
C15 C14 C17 121.6(4) . .
N2 C1 N1 124.3(4) . .
N2 C1 S1 119.9(3) . .
N1 C1 S1 115.8(3) . .
C7 N4 C10 116.8(4) . .
C22 N8 C19 116.8(5) . .
N2 C2 C3 120.9(4) . .
N2 C2 C5 116.6(4) . .
C3 C2 C5 122.6(4) . .
C20 N7 C19 116.9(4) . .
C20 N7 Cd2 139.9(4) . .
C19 N7 Cd2 102.9(3) . .
N8 C19 N7 125.3(4) . .
N8 C19 S4 119.9(4) . .
N7 C19 S4 114.7(3) . .
C2 C3 C4 119.0(4) . .
C14 C15 C16 118.8(4) . .
N1 C4 C3 120.3(4) . .
N1 C4 C6 117.1(4) . .
C3 C4 C6 122.5(4) . .
N4 C7 N3 125.2(4) . .
N4 C7 S2 119.5(4) . .
N3 C7 S2 115.3(4) . .
N6 C13 N5 123.7(4) . .
N6 C13 S3 120.7(4) . .
N5 C13 S3 115.6(3) . .
N3 C8 C9 119.2(5) . .
N3 C8 C11 116.9(5) . .
C9 C8 C11 123.8(5) . .
N5 C16 C15 120.6(4) . .
N5 C16 C18 117.0(4) . .
C15 C16 C18 122.4(5) . .
N4 C10 C9 120.9(5) . .
N4 C10 C12 115.9(5) . .
C9 C10 C12 123.1(5) . .
C10 C9 C8 119.7(5) . .
N8 C22 C21 121.4(5) . .
N8 C22 C24 115.8(6) . .
C21 C22 C24 122.8(5) . .
N7 C20 C21 120.1(5) . .
N7 C20 C23 115.7(5) . .
C21 C20 C23 124.1(5) . .
C20 C21 C22 119.0(5) . .

loop_
_geom_bond_atom_site_label_1
_geom_bond_atom_site_label_2
_geom_bond_distance
_geom_bond_site_symmetry_2
Cd1 N1 2.419(4) .
Cd1 N3 2.444(4) .
Cd1 S4 2.6247(12) .
Cd1 S1 2.6878(13) 5_575
Cd1 S2 2.7065(12) .
Cd1 S1 2.7228(12) .
Cd2 O1 2.270(4) .
Cd2 N5 2.405(4) .
Cd2 N7 2.442(4) .
Cd2 S3 2.6020(12) .
Cd2 S2 2.6884(12) .
Cd2 S4 2.7521(12) .
S1 C1 1.755(5) .
S1 Cd1 2.6878(13) 5_575
S3 C13 1.745(5) .
S2 C7 1.757(5) .
S4 C19 1.755(5) .
N2 C1 1.336(5) .
N2 C2 1.343(6) .
N1 C4 1.337(6) .
N1 C1 1.360(6) .
N3 C7 1.344(6) .
N3 C8 1.349(6) .
N6 C13 1.339(6) .
N6 C14 1.347(6) .
N5 C16 1.332(6) .
N5 C13 1.363(6) .
C14 C15 1.368(6) .
C14 C17 1.487(6) .
N4 C7 1.343(6) .
N4 C10 1.343(6) .
N8 C22 1.324(6) .
N8 C19 1.335(6) .
C2 C3 1.376(6) .
C2 C5 1.493(6) .
N7 C20 1.342(6) .
N7 C19 1.356(6) .
C3 C4 1.385(6) .
C15 C16 1.380(7) .
C4 C6 1.494(6) .
C8 C9 1.383(8) .
C8 C11 1.488(8) .
C16 C18 1.501(7) .
C10 C9 1.379(8) .
C10 C12 1.502(7) .
C22 C21 1.380(8) .
C22 C24 1.506(8) .
C20 C21 1.375(8) .
C20 C23 1.500(8) .
